data_7160242
loop_
_publ_author_name
'Bakuleva, Nadezhda A.'
'Lichitskii, Boris V.'
'Komogortsev, Andrey N.'
'Tretyakov, Evgeny V.'

_publ_section_title
;
 The study of the photochemical behavior of 5-aryl-2,3-dihydropyrazine
 1,4-dioxides.
;
_journal_name_full 'Organic &amp; biomolecular chemistry'
_journal_paper_doi 10.1039/d4ob01570c
_journal_year 2024
_chemical_formula_moiety 'C14 H17 Br N2 O'
_chemical_formula_sum 'C14 H17 Br N2 O'
_chemical_formula_weight 309.20
_space_group_crystal_system monoclinic
_space_group_IT_number 14
_space_group_name_Hall '-P 2ybc'
_space_group_name_H-M_alt 'P 1 21/c 1'
_atom_sites_solution_hydrogens geom
_atom_sites_solution_primary dual
_atom_sites_solution_secondary difmap
_audit_creation_date 2024-03-02
_audit_creation_method
;
Olex2 1.5
(compiled 2024.02.16 svn.r378c4104 for OlexSys, GUI svn.r6928)
;
_audit_update_record
;
2024-06-27 deposited with the CCDC.	2024-11-11 downloaded from the CCDC.
;
_cell_angle_alpha 90
_cell_angle_beta 114.5849(6)
_cell_angle_gamma 90
_cell_formula_units_Z 4
_cell_length_a 12.47732(7)
_cell_length_b 10.43720(5)
_cell_length_c 11.94409(6)
_cell_measurement_reflns_used 34417
_cell_measurement_temperature 99.97(16)
_cell_measurement_theta_max 79.7980
_cell_measurement_theta_min 3.8930
_cell_volume 1414.449(14)
_computing_cell_refinement 'CrysAlisPro 1.171.43.104a (Rigaku OD, 2023)'
_computing_data_collection 'CrysAlisPro system (CCD 43.104a 64-bit (release 22-12-2023))'
_computing_data_reduction 'CrysAlisPro 1.171.43.104a (Rigaku OD, 2023)'
_computing_molecular_graphics 'Olex2 1.5 (Dolomanov et al., 2009)'
_computing_publication_material 'Olex2 1.5 (Dolomanov et al., 2009)'
_computing_structure_refinement 'SHELXL 2018/3 (Sheldrick, 2015)'
_computing_structure_solution 'XT  (Sheldrick, 2015)'
_diffrn_ambient_environment N~2~
_diffrn_ambient_temperature 99.97(16)
_diffrn_detector 'Hybrid Pixel Array Detector'
_diffrn_detector_area_resol_mean 10.0000
_diffrn_detector_type HyPix
_diffrn_measured_fraction_theta_full 1.000
_diffrn_measured_fraction_theta_max 0.999
_diffrn_measurement_details
;
List of Runs (angles in degrees, time in seconds):

  # Type    Start    End  Width  t~exp~   \w     \q     \k     \f   Frames
#--------------------------------------------------------------------------
  1  \w   -101.00 -20.00   0.50    0.19    --  -93.75  76.00  57.00  162
  2  \w    -71.00 -20.00   0.50    0.19    --  -93.75  61.00-120.00  102
  3  \w    -51.00 -20.00   0.50    0.19    --  -93.75  45.00 -90.00   62
  4  \w    -70.00  29.00   0.50    0.05    --  -44.88  76.00  57.00  198
  5  \w    -27.00  33.00   0.50    0.05    --  -44.88  19.00  60.00  120
  6  \w     34.00  94.00   0.50    0.05    --   44.88-125.00 120.00  120
  7  \w     45.00 111.00   0.50    0.19    --  115.25-125.00 120.00  132
  8  \w     45.00 111.00   0.50    0.19    --  115.25-125.00  60.00  132
  9  \w     45.00 111.00   0.50    0.19    --  115.25-125.00  60.00  132
 10  \w     45.00 111.00   0.50    0.19    --  115.25-125.00  30.00  132
 11  \w     45.00 111.00   0.50    0.19    --  115.25-125.00   0.00  132
 12  \w     45.00 111.00   0.50    0.19    --  115.25-125.00   0.00  132
 13  \w     45.00 111.00   0.50    0.19    --  115.25-125.00 -30.00  132
 14  \w     45.00 111.00   0.50    0.19    --  115.25-125.00 -90.00  132
 15  \w     45.00 111.00   0.50    0.19    --  115.25-125.00 -60.00  132
 16  \w     43.00 105.00   0.50    0.19    --  115.25 -95.00 -30.00  124
 17  \w     43.00 105.00   0.50    0.19    --  115.25 -95.00 -60.00  124
 18  \w     43.00 105.00   0.50    0.19    --  115.25 -95.00  30.00  124
 19  \w     43.00 105.00   0.50    0.19    --  115.25 -95.00  60.00  124
 20  \w     43.00 105.00   0.50    0.19    --  115.25 -95.00 150.00  124
 21  \w     43.00 105.00   0.50    0.19    --  115.25 -77.00 150.00  124
 22  \w     43.00  94.00   0.50    0.19    --  115.25 -77.00  90.00  102
 23  \w     43.00  71.00   0.50    0.19    --  115.25 -61.00 -30.00   56
 24  \w     43.00  71.00   0.50    0.19    --  115.25 -61.00 -60.00   56
 25  \w     43.00 105.00   0.50    0.19    --  115.25 -77.00 -60.00  124
 26  \w     43.00 101.00   0.50    0.19    --  115.25 -76.00 -69.00  116
 27  \w     43.00  71.00   0.50    0.19    --  115.25 -61.00-180.00   56
 28  \w    -27.00  70.00   0.50    0.05    --   44.88 -76.00 -69.00  194
 29  \w     43.00  71.00   0.50    0.19    --  115.25 -61.00 120.00   56
 30  \w     44.00  69.00   0.50    0.19    --  115.25 -61.00 150.00   50
 31  \w    -32.00  27.00   0.50    0.05    --   44.88 -19.00 120.00  118
 32  \w     16.00  43.00   0.50    0.05    --   44.88  84.00 148.06   54
 33  \w     95.00 178.00   0.50    0.19    --  115.25 125.00 150.00  166
 34  \w     95.00 178.00   0.50    0.19    --  115.25 125.00 120.00  166
 35  \w     95.00 178.00   0.50    0.19    --  115.25 125.00  90.00  166
 36  \w     95.00 178.00   0.50    0.19    --  115.25 125.00-120.00  166
 37  \w    121.00 147.00   0.50    0.19    --  115.25 125.00-180.00   52
 38  \w    138.00 177.00   0.50    0.19    --  115.25   8.00 -65.50   78
 39  \w    111.00 144.00   0.50    0.19    --  115.25  77.00 -60.00   66
 40  \w    153.00 178.00   0.50    0.19    --  115.25  77.00 -60.00   50
 41  \w     89.00 178.00   0.50    0.19    --  115.25  77.00   0.00  178
 42  \w    111.00 137.00   0.50    0.19    --  115.25  77.00  60.00   52
 43  \w     20.00 118.00   0.50    0.05    --   44.88  76.00  57.00  196
 44  \w     89.00 178.00   0.50    0.19    --  115.25  77.00 150.00  178
 45  \w     96.00 178.00   0.50    0.19    --  115.25  61.00 150.00  164
 46  \w     96.00 178.00   0.50    0.19    --  115.25  61.00 150.00  164
 47  \w     99.00 136.00   0.50    0.19    --  115.25  61.00  60.00   74
 48  \w     90.00 178.00   0.50    0.19    --  115.25  76.00  57.00  176
 49  \w     96.00 178.00   0.50    0.19    --  115.25  61.00 120.00  164
 50  \w     96.00 178.00   0.50    0.19    --  115.25  61.00   0.00  164
 51  \w     96.00 178.00   0.50    0.19    --  115.25  61.00   0.00  164
 52  \w     96.00 178.00   0.50    0.19    --  115.25  61.00  30.00  164
 53  \w     99.00 176.00   0.50    0.19    --  115.25  61.00  90.00  154
 54  \w     97.00 178.00   0.50    0.19    --  115.25  45.00   0.00  162
 55  \w     97.00 178.00   0.50    0.19    --  115.25  45.00  30.00  162
 56  \w     97.00 178.00   0.50    0.19    --  115.25  45.00  90.00  162
 57  \w     97.00 178.00   0.50    0.19    --  115.25  45.00  90.00  162
 58  \w     97.00 178.00   0.50    0.19    --  115.25  45.00 -30.00  162
 59  \w     97.00 149.00   0.50    0.19    --  115.25  45.00 -60.00  104
 60  \w    112.00 138.00   0.50    0.19    --  115.25  45.00-120.00   52
 61  \w    128.00 154.00   0.50    0.19    --  115.25  45.00-180.00   52
 62  \w     96.00 178.00   0.50    0.19    --  115.25  61.00-150.00  164
 63  \w     96.00 178.00   0.50    0.19    --  115.25  61.00-180.00  164
 64  \w     97.00 178.00   0.50    0.19    --  115.25  45.00-150.00  162
 65  \w    145.00 172.00   0.50    0.19    --  115.25  45.00 -30.00   54
 66  \w    100.00 145.00   0.50    0.19    --  115.25  30.00   0.00   90
 67  \w     97.00 178.00   0.50    0.19    --  115.25  45.00  30.00  162
 68  \w     90.00 178.00   0.50    0.19    --  115.25  15.00  60.00  176
 69  \w     90.00 178.00   0.50    0.19    --  115.25  15.00  60.00  176
 70  \w     90.00 178.00   0.50    0.19    --  115.25  15.00 150.00  176
 71  \w     90.00 178.00   0.50    0.19    --  115.25  15.00 150.00  176
 72  \w     62.00 178.00   0.50    0.19    --  115.25   8.00 -65.50  232
 73  \w   -117.00 -19.00   0.50    0.05    --  -44.88 -76.00 -69.00  196
 74  \w   -170.00 -75.00   0.50    0.19    --  -93.75 -30.00-180.00  190
 75  \w   -167.00 -68.00   0.50    0.19    --  -93.75 -76.00 -69.00  198
 76  \w   -167.00 -74.00   0.50    0.19    --  -93.75 -59.00 165.73  186
;
_diffrn_measurement_device 'four-circle diffractometer'
_diffrn_measurement_device_type 'XtaLAB Synergy, Dualflex, HyPix'
_diffrn_measurement_method '\w scans'
_diffrn_orient_matrix_type 'CrysAlisPro convention (1999,Acta A55,543-557)'
_diffrn_orient_matrix_UB_11 -0.0608677000
_diffrn_orient_matrix_UB_12 0.1217812000
_diffrn_orient_matrix_UB_13 -0.0709317000
_diffrn_orient_matrix_UB_21 0.0689430000
_diffrn_orient_matrix_UB_22 -0.0122159000
_diffrn_orient_matrix_UB_23 -0.0806473000
_diffrn_orient_matrix_UB_31 -0.0998666000
_diffrn_orient_matrix_UB_32 -0.0824846000
_diffrn_orient_matrix_UB_33 -0.0926907000
_diffrn_radiation_monochromator mirror
_diffrn_radiation_probe x-ray
_diffrn_radiation_type 'Cu K\a'
_diffrn_radiation_wavelength 1.54184
_diffrn_reflns_av_R_equivalents 0.0310
_diffrn_reflns_av_unetI/netI 0.0133
_diffrn_reflns_Laue_measured_fraction_full 1.000
_diffrn_reflns_Laue_measured_fraction_max 0.999
_diffrn_reflns_limit_h_max 15
_diffrn_reflns_limit_h_min -15
_diffrn_reflns_limit_k_max 13
_diffrn_reflns_limit_k_min -13
_diffrn_reflns_limit_l_max 15
_diffrn_reflns_limit_l_min -15
_diffrn_reflns_number 43942
_diffrn_reflns_point_group_measured_fraction_full 1.000
_diffrn_reflns_point_group_measured_fraction_max 0.999
_diffrn_reflns_theta_full 67.684
_diffrn_reflns_theta_max 80.001
_diffrn_reflns_theta_min 3.896
_diffrn_source 'micro-focus sealed X-ray tube'
_diffrn_source_type 'PhotonJet (Cu) X-ray Source'
_exptl_absorpt_coefficient_mu 3.880
_exptl_absorpt_correction_T_max 1.000
_exptl_absorpt_correction_T_min 0.328
_exptl_absorpt_correction_type gaussian
_exptl_absorpt_process_details
;
CrysAlisPro 1.171.43.104a (Rigaku Oxford Diffraction, 2023)
Numerical absorption correction based on gaussian integration over
a multifaceted crystal model
Empirical absorption correction using spherical harmonics,
implemented in SCALE3 ABSPACK scaling algorithm.
;
_exptl_crystal_colour colourless
_exptl_crystal_density_diffrn 1.452
_exptl_crystal_density_meas ?
_exptl_crystal_density_method 'not measured'
_exptl_crystal_description prism
_exptl_crystal_F_000 632
_exptl_crystal_size_max 0.38
_exptl_crystal_size_mid 0.27
_exptl_crystal_size_min 0.17
_refine_diff_density_max 0.470
_refine_diff_density_min -0.425
_refine_diff_density_rms 0.053
_refine_ls_extinction_coef 0.00268(14)
_refine_ls_extinction_expression Fc^*^=kFc[1+0.001xFc^2^\l^3^/sin(2\q)]^-1/4^
_refine_ls_extinction_method 'SHELXL-2018/3 (Sheldrick 2018)'
_refine_ls_goodness_of_fit_ref 1.070
_refine_ls_hydrogen_treatment constr
_refine_ls_matrix_type full
_refine_ls_number_parameters 191
_refine_ls_number_reflns 3082
_refine_ls_number_restraints 6
_refine_ls_restrained_S_all 1.070
_refine_ls_R_factor_all 0.0255
_refine_ls_R_factor_gt 0.0255
_refine_ls_shift/su_max 0.001
_refine_ls_shift/su_mean 0.000
_refine_ls_structure_factor_coef Fsqd
_refine_ls_weighting_details 'w=1/[\s^2^(Fo^2^)+(0.0242P)^2^+1.0043P] where P=(Fo^2^+2Fc^2^)/3'
_refine_ls_weighting_scheme calc
_refine_ls_wR_factor_gt 0.0609
_refine_ls_wR_factor_ref 0.0610
_reflns_Friedel_coverage 0.000
_reflns_number_gt 3065
_reflns_number_total 3082
_reflns_threshold_expression 'I > 2\s(I)'
_cod_data_source_file d4ob01570c2.cif
_cod_data_source_block hydrs
_cod_depositor_comments
;
The following automatic conversions were performed:

data item '_exptl_crystal_density_meas' value 'none' was changed to
'?' -- the value is perceived as not measured.

Automatic conversion script
Id: cif_fix_values 8170 2020-07-09 18:12:32Z antanas 
;
_cod_original_cell_volume 1414.450(14)
_cod_database_code 7160242
_shelx_shelxl_version_number 2018/3
_chemical_oxdiff_formula 'C14 H17 N2 O Br'
_chemical_oxdiff_usercomment HYDRS
_shelx_space_group_comment
;
The symmetry employed for this shelxl refinement is uniquely defined
by the following loop, which should always be used as a source of
symmetry information in preference to the above space-group names.
They are only intended as comments.
;
_shelx_estimated_absorpt_t_max 0.558
_shelx_estimated_absorpt_t_min 0.320
_olex2_refinement_description
;
1. Fixed Uiso
 At 1.2 times of:
  All C(H) groups
 At 1.5 times of:
  All C(H,H,H) groups, All C(H,H,H,H,H,H) groups
2. Restrained distances
 C8-C12 \\sim C8A-C12A
 with sigma of 0.02
 C9A-C13A \\sim C9-C13
 with sigma of 0.02
 C8A-C9A \\sim C8-C9
 with sigma of 0.02
 C9A-C14 \\sim C14-C9
 with sigma of 0.02
 C8-C11 \\sim C11-C8A
 with sigma of 0.02
 O1A-N1 \\sim N1-O1
 with sigma of 0.02
 C9A-C14A \\sim C9-C14
 with sigma of 0.02
3. Uiso/Uaniso restraints and constraints
Uanis(C12) = Uanis(C12A)
Uanis(C13A) = Uanis(C13)
Uanis(C8A) = Uanis(C8)
Uanis(C9) = Uanis(C9A)
Uanis(O1A) = Uanis(O1)
Uanis(C14A) = Uanis(C14)
4. Others
 Sof(O1A)=Sof(C8A)=Sof(C9A)=Sof(H11D)=Sof(H11E)=Sof(H11F)=Sof(C12A)=Sof(H12D)=
 Sof(H12E)=Sof(H12F)=Sof(C13A)=Sof(H13D)=Sof(H13E)=Sof(H13F)=1-FVAR(1)
 Sof(O1)=Sof(C8)=Sof(C9)=Sof(H11A)=Sof(H11B)=Sof(H11C)=Sof(C12)=Sof(H12A)=
 Sof(H12B)=Sof(H12C)=Sof(C13)=Sof(H13A)=Sof(H13B)=Sof(H13C)=FVAR(1)
 Sof(C14A)=Sof(H14D)=Sof(H14E)=Sof(H14F)=1-FVAR(2)
 Sof(C14)=Sof(H14A)=Sof(H14B)=Sof(H14C)=FVAR(2)
5.a Aromatic/amide H refined with riding coordinates:
 C2(H2), C3(H3), C5(H5), C6(H6), C10(H10)
5.b Idealised Me refined as rotating group:
 C11(H11A,H11B,H11C), C11(H11D,H11E,H11F), C12(H12A,H12B,H12C), C12A(H12D,H12E,
 H12F), C13(H13A,H13B,H13C), C13A(H13D,H13E,H13F), C14(H14A,H14B,H14C),
 C14A(H14D,H14E,H14F)
;
_olex2_submission_special_instructions 'No special instructions were received'
_oxdiff_exptl_absorpt_empirical_details
;
Empirical correction (ABSPACK) includes:
- Absorption correction using spherical harmonics
- Frame scaling
;
_oxdiff_exptl_absorpt_empirical_full_max 1.203
_oxdiff_exptl_absorpt_empirical_full_min 0.825

loop_
_space_group_symop_operation_xyz
'x, y, z'
'-x, y+1/2, -z+1/2'
'-x, -y, -z'
'x, -y-1/2, z-1/2'

loop_
_atom_site_label
_atom_site_type_symbol
_atom_site_fract_x
_atom_site_fract_y
_atom_site_fract_z
_atom_site_U_iso_or_equiv
_atom_site_adp_type
_atom_site_occupancy
_atom_site_site_symmetry_order
_atom_site_calc_flag
_atom_site_refinement_flags_posn
_atom_site_refinement_flags_adp
_atom_site_refinement_flags_occupancy
_atom_site_disorder_assembly
_atom_site_disorder_group
Br1 Br 0.17192(2) 0.67302(2) 0.66464(2) 0.03604(8) Uani 1 1 d . . . . .
O1 O 0.4152(4) 0.3731(5) 0.3211(5) 0.0323(9) Uani 0.646(2) 1 d D . P A 1
O1A O 0.4282(9) 0.4067(10) 0.3139(10) 0.0323(9) Uani 0.354(2) 1 d D . P A 2
N1 N 0.33226(11) 0.41435(16) 0.21793(12) 0.0331(3) Uani 1 1 d D . . . .
N2 N 0.13892(13) 0.45530(15) -0.01120(12) 0.0340(3) Uani 1 1 d . . . . .
C1 C 0.19233(14) 0.61704(14) 0.52322(13) 0.0246(3) Uani 1 1 d . . . . .
C2 C 0.09490(13) 0.58088(15) 0.41866(14) 0.0268(3) Uani 1 1 d . . . . .
H2 H 0.017883 0.587371 0.415859 0.032 Uiso 1 1 calc R U . . .
C3 C 0.11154(13) 0.53503(15) 0.31808(14) 0.0250(3) Uani 1 1 d . . . . .
H3 H 0.045145 0.511100 0.245515 0.030 Uiso 1 1 calc R U . . .
C4 C 0.22513(12) 0.52348(14) 0.32200(13) 0.0212(3) Uani 1 1 d . . . . .
C5 C 0.32136(13) 0.56267(14) 0.42872(13) 0.0235(3) Uani 1 1 d . . . . .
H5 H 0.398727 0.556711 0.432374 0.028 Uiso 1 1 calc R U . . .
C6 C 0.30533(13) 0.61010(14) 0.52924(13) 0.0250(3) Uani 1 1 d . . . . .
H6 H 0.370924 0.637373 0.601055 0.030 Uiso 1 1 calc R U . . .
C7 C 0.23804(12) 0.47643(15) 0.21196(13) 0.0238(3) Uani 1 1 d . . . . .
C8 C 0.3483(2) 0.3987(3) 0.0954(2) 0.0259(5) Uani 0.646(2) 1 d D . P A 1
C8A C 0.3233(4) 0.3330(5) 0.1042(4) 0.0259(5) Uani 0.354(2) 1 d D . P A 2
C9 C 0.2258(2) 0.3532(2) 0.0000(2) 0.0232(4) Uani 0.646(2) 1 d D . P A 1
C9A C 0.2645(4) 0.4276(4) -0.0031(4) 0.0232(4) Uani 0.354(2) 1 d D . P A 2
C10 C 0.14366(13) 0.49789(16) 0.08964(13) 0.0263(3) Uani 1 1 d . . . . .
H10 H 0.079292 0.549188 0.085714 0.032 Uiso 1 1 calc R U . . .
C11 C 0.44547(15) 0.29833(19) 0.12284(16) 0.0357(4) Uani 1 1 d D . . . .
H11A H 0.521693 0.335894 0.176245 0.054 Uiso 0.646(2) 1 calc R U P A 1
H11B H 0.447652 0.270167 0.045544 0.054 Uiso 0.646(2) 1 calc R U P A 1
H11C H 0.429257 0.224679 0.164304 0.054 Uiso 0.646(2) 1 calc R U P A 1
H11D H 0.496434 0.373831 0.150879 0.054 Uiso 0.354(2) 1 calc R U P A 2
H11E H 0.444817 0.267849 0.044953 0.054 Uiso 0.354(2) 1 calc R U P A 2
H11F H 0.475457 0.230473 0.184911 0.054 Uiso 0.354(2) 1 calc R U P A 2
C12 C 0.3862(3) 0.5276(3) 0.0611(3) 0.0374(6) Uani 0.646(2) 1 d D . P A 1
H12A H 0.323031 0.590542 0.043767 0.056 Uiso 0.646(2) 1 calc R U P A 1
H12B H 0.401997 0.516521 -0.012141 0.056 Uiso 0.646(2) 1 calc R U P A 1
H12C H 0.457772 0.557833 0.129751 0.056 Uiso 0.646(2) 1 calc R U P A 1
C12A C 0.2517(6) 0.2088(6) 0.0875(6) 0.0374(6) Uani 0.354(2) 1 d D . P A 2
H12D H 0.283858 0.159197 0.164103 0.056 Uiso 0.354(2) 1 calc R U P A 2
H12E H 0.256528 0.157894 0.020783 0.056 Uiso 0.354(2) 1 calc R U P A 2
H12F H 0.169163 0.230142 0.066949 0.056 Uiso 0.354(2) 1 calc R U P A 2
C13 C 0.1889(3) 0.2253(2) 0.0373(3) 0.0301(5) Uani 0.646(2) 1 d D . P A 1
H13A H 0.197990 0.230657 0.122663 0.045 Uiso 0.646(2) 1 calc R U P A 1
H13B H 0.238928 0.156350 0.029894 0.045 Uiso 0.646(2) 1 calc R U P A 1
H13C H 0.106392 0.207345 -0.016976 0.045 Uiso 0.646(2) 1 calc R U P A 1
C13A C 0.3378(5) 0.5489(5) 0.0108(5) 0.0301(5) Uani 0.354(2) 1 d D . P A 2
H13D H 0.290904 0.612313 -0.050581 0.045 Uiso 0.354(2) 1 calc R U P A 2
H13E H 0.408564 0.527801 -0.001787 0.045 Uiso 0.354(2) 1 calc R U P A 2
H13F H 0.360944 0.584330 0.093558 0.045 Uiso 0.354(2) 1 calc R U P A 2
C14 C 0.2226(9) 0.3394(11) -0.1289(5) 0.0287(13) Uani 0.66(3) 1 d D . P A 1
H14A H 0.144767 0.308456 -0.185883 0.043 Uiso 0.66(3) 1 calc R U P A 1
H14B H 0.283007 0.278032 -0.126413 0.043 Uiso 0.66(3) 1 calc R U P A 1
H14C H 0.237956 0.422788 -0.156956 0.043 Uiso 0.66(3) 1 calc R U P A 1
C14A C 0.2425(14) 0.3647(14) -0.1272(11) 0.0287(13) Uani 0.34(3) 1 d D . P A 2
H14D H 0.185719 0.294622 -0.143421 0.043 Uiso 0.34(3) 1 calc R U P A 2
H14E H 0.316885 0.330718 -0.124259 0.043 Uiso 0.34(3) 1 calc R U P A 2
H14F H 0.210985 0.428591 -0.193032 0.043 Uiso 0.34(3) 1 calc R U P A 2

loop_
_atom_site_aniso_label
_atom_site_aniso_U_11
_atom_site_aniso_U_22
_atom_site_aniso_U_33
_atom_site_aniso_U_23
_atom_site_aniso_U_13
_atom_site_aniso_U_12
Br1 0.04816(13) 0.03718(12) 0.02904(11) -0.01037(7) 0.02227(9) -0.00173(7)
O1 0.0210(13) 0.051(3) 0.0203(9) -0.0008(15) 0.0042(8) 0.0093(15)
O1A 0.0210(13) 0.051(3) 0.0203(9) -0.0008(15) 0.0042(8) 0.0093(15)
N1 0.0223(6) 0.0551(9) 0.0184(6) -0.0061(6) 0.0050(5) 0.0097(6)
N2 0.0316(7) 0.0472(9) 0.0199(6) -0.0009(6) 0.0075(5) 0.0145(6)
C1 0.0341(8) 0.0208(7) 0.0219(7) -0.0021(5) 0.0148(6) 0.0008(6)
C2 0.0255(7) 0.0293(7) 0.0287(7) -0.0033(6) 0.0143(6) 0.0007(6)
C3 0.0218(7) 0.0286(7) 0.0231(7) -0.0034(6) 0.0077(5) -0.0005(6)
C4 0.0220(6) 0.0229(7) 0.0187(6) 0.0001(5) 0.0085(5) 0.0011(5)
C5 0.0222(6) 0.0249(7) 0.0225(7) -0.0006(5) 0.0082(5) -0.0007(5)
C6 0.0279(7) 0.0231(7) 0.0205(6) -0.0021(5) 0.0065(6) -0.0024(6)
C7 0.0192(6) 0.0311(7) 0.0199(7) -0.0022(6) 0.0070(5) 0.0011(6)
C8 0.0263(11) 0.0325(13) 0.0221(9) -0.0028(10) 0.0133(8) 0.0003(10)
C8A 0.0263(11) 0.0325(13) 0.0221(9) -0.0028(10) 0.0133(8) 0.0003(10)
C9 0.0257(10) 0.0244(10) 0.0207(9) 0.0008(8) 0.0109(8) 0.0028(8)
C9A 0.0257(10) 0.0244(10) 0.0207(9) 0.0008(8) 0.0109(8) 0.0028(8)
C10 0.0218(7) 0.0342(8) 0.0204(7) -0.0026(6) 0.0062(6) 0.0044(6)
C11 0.0308(8) 0.0499(10) 0.0287(8) 0.0002(7) 0.0146(7) 0.0123(7)
C12 0.0416(15) 0.0413(15) 0.0372(14) -0.0074(12) 0.0244(12) -0.0142(12)
C12A 0.0416(15) 0.0413(15) 0.0372(14) -0.0074(12) 0.0244(12) -0.0142(12)
C13 0.0375(13) 0.0268(11) 0.0315(13) -0.0038(10) 0.0196(11) -0.0066(10)
C13A 0.0375(13) 0.0268(11) 0.0315(13) -0.0038(10) 0.0196(11) -0.0066(10)
C14 0.033(3) 0.035(3) 0.0209(8) 0.0003(13) 0.0132(12) 0.002(2)
C14A 0.033(3) 0.035(3) 0.0209(8) 0.0003(13) 0.0132(12) 0.002(2)

loop_
_atom_type_symbol
_atom_type_description
_atom_type_scat_dispersion_real
_atom_type_scat_dispersion_imag
_atom_type_scat_source
C C 0.0181 0.0091 'International Tables Vol C Tables 4.2.6.8 and 6.1.1.4'
H H 0.0000 0.0000 'International Tables Vol C Tables 4.2.6.8 and 6.1.1.4'
Br Br -0.6763 1.2805 'International Tables Vol C Tables 4.2.6.8 and 6.1.1.4'
N N 0.0311 0.0180 'International Tables Vol C Tables 4.2.6.8 and 6.1.1.4'
O O 0.0492 0.0322 'International Tables Vol C Tables 4.2.6.8 and 6.1.1.4'

loop_
_exptl_crystal_face_index_h
_exptl_crystal_face_index_k
_exptl_crystal_face_index_l
_exptl_crystal_face_perp_dist
-1 0 -1 0.1742
2 1 2 0.0716
0 -1 0 0.0825
-1 0 0 0.1384
-1 1 1 0.1436
1 -1 -1 0.1020
-2 -1 2 0.0816
2 1 -2 0.0660
-2 1 -1 0.1665
-2 -1 1 0.0914
-1 -1 1 0.0723
-1 -1 0 0.1232
0 1 0 0.1004

loop_
_geom_angle_atom_site_label_1
_geom_angle_atom_site_label_2
_geom_angle_atom_site_label_3
_geom_angle
_geom_angle_site_symmetry_1
_geom_angle_site_symmetry_3
_geom_angle_publ_flag
O1 N1 C7 123.4(3) . . ?
O1 N1 C8 119.2(3) . . ?
O1A N1 C7 124.4(6) . . ?
O1A N1 C8A 116.7(7) . . ?
C7 N1 C8 117.29(14) . . ?
C7 N1 C8A 118.7(2) . . ?
C10 N2 C9 115.10(15) . . ?
C10 N2 C9A 111.11(19) . . ?
C2 C1 Br1 119.55(11) . . ?
C6 C1 Br1 118.69(11) . . ?
C6 C1 C2 121.74(13) . . ?
C1 C2 H2 120.5 . . ?
C1 C2 C3 118.93(14) . . ?
C3 C2 H2 120.5 . . ?
C2 C3 H3 119.5 . . ?
C2 C3 C4 120.92(14) . . ?
C4 C3 H3 119.5 . . ?
C3 C4 C7 118.85(13) . . ?
C5 C4 C3 118.48(13) . . ?
C5 C4 C7 122.60(13) . . ?
C4 C5 H5 119.5 . . ?
C6 C5 C4 120.93(14) . . ?
C6 C5 H5 119.5 . . ?
C1 C6 C5 118.96(13) . . ?
C1 C6 H6 120.5 . . ?
C5 C6 H6 120.5 . . ?
N1 C7 C4 122.80(13) . . ?
N1 C7 C10 117.30(13) . . ?
C10 C7 C4 119.91(13) . . ?
C9 C8 N1 104.39(17) . . ?
C11 C8 N1 105.59(17) . . ?
C11 C8 C9 113.45(19) . . ?
C11 C8 C12 110.6(2) . . ?
C12 C8 N1 109.3(2) . . ?
C12 C8 C9 113.0(2) . . ?
C9A C8A N1 102.2(3) . . ?
C11 C8A N1 107.6(3) . . ?
C11 C8A C9A 112.5(3) . . ?
C11 C8A C12A 108.5(4) . . ?
C12A C8A N1 113.4(4) . . ?
C12A C8A C9A 112.4(4) . . ?
N2 C9 C8 107.76(18) . . ?
N2 C9 C13 110.72(19) . . ?
N2 C9 C14 105.3(3) . . ?
C13 C9 C8 112.0(2) . . ?
C14 C9 C8 111.9(4) . . ?
C14 C9 C13 108.9(5) . . ?
C8A C9A N2 106.8(3) . . ?
C13A C9A N2 113.2(3) . . ?
C13A C9A C8A 112.5(4) . . ?
C13A C9A C14A 108.5(6) . . ?
C14A C9A N2 104.4(7) . . ?
C14A C9A C8A 111.1(7) . . ?
N2 C10 C7 126.72(14) . . ?
N2 C10 H10 116.6 . . ?
C7 C10 H10 116.6 . . ?
C8 C11 H11A 109.5 . . ?
C8 C11 H11B 109.5 . . ?
C8 C11 H11C 109.5 . . ?
C8A C11 H11D 109.5 . . ?
C8A C11 H11E 109.5 . . ?
C8A C11 H11F 109.5 . . ?
H11A C11 H11B 109.5 . . ?
H11A C11 H11C 109.5 . . ?
H11B C11 H11C 109.5 . . ?
H11D C11 H11E 109.5 . . ?
H11D C11 H11F 109.5 . . ?
H11E C11 H11F 109.5 . . ?
C8 C12 H12A 109.5 . . ?
C8 C12 H12B 109.5 . . ?
C8 C12 H12C 109.5 . . ?
H12A C12 H12B 109.5 . . ?
H12A C12 H12C 109.5 . . ?
H12B C12 H12C 109.5 . . ?
C8A C12A H12D 109.5 . . ?
C8A C12A H12E 109.5 . . ?
C8A C12A H12F 109.5 . . ?
H12D C12A H12E 109.5 . . ?
H12D C12A H12F 109.5 . . ?
H12E C12A H12F 109.5 . . ?
C9 C13 H13A 109.5 . . ?
C9 C13 H13B 109.5 . . ?
C9 C13 H13C 109.5 . . ?
H13A C13 H13B 109.5 . . ?
H13A C13 H13C 109.5 . . ?
H13B C13 H13C 109.5 . . ?
C9A C13A H13D 109.5 . . ?
C9A C13A H13E 109.5 . . ?
C9A C13A H13F 109.5 . . ?
H13D C13A H13E 109.5 . . ?
H13D C13A H13F 109.5 . . ?
H13E C13A H13F 109.5 . . ?
C9 C14 H14A 109.5 . . ?
C9 C14 H14B 109.5 . . ?
C9 C14 H14C 109.5 . . ?
H14A C14 H14B 109.5 . . ?
H14A C14 H14C 109.5 . . ?
H14B C14 H14C 109.5 . . ?
C9A C14A H14D 109.5 . . ?
C9A C14A H14E 109.5 . . ?
C9A C14A H14F 109.5 . . ?
H14D C14A H14E 109.5 . . ?
H14D C14A H14F 109.5 . . ?
H14E C14A H14F 109.5 . . ?

loop_
_geom_bond_atom_site_label_1
_geom_bond_atom_site_label_2
_geom_bond_distance
_geom_bond_site_symmetry_2
_geom_bond_publ_flag
Br1 C1 1.9020(14) . ?
O1 N1 1.310(5) . ?
O1A N1 1.269(10) . ?
N1 C7 1.318(2) . ?
N1 C8 1.566(3) . ?
N1 C8A 1.565(5) . ?
N2 C9 1.486(3) . ?
N2 C9A 1.556(4) . ?
N2 C10 1.262(2) . ?
C1 C2 1.384(2) . ?
C1 C6 1.383(2) . ?
C2 H2 0.9500 . ?
C2 C3 1.387(2) . ?
C3 H3 0.9500 . ?
C3 C4 1.404(2) . ?
C4 C5 1.400(2) . ?
C4 C7 1.4734(19) . ?
C5 H5 0.9500 . ?
C5 C6 1.388(2) . ?
C6 H6 0.9500 . ?
C7 C10 1.463(2) . ?
C8 C9 1.553(3) . ?
C8 C11 1.531(3) . ?
C8 C12 1.537(4) . ?
C8A C9A 1.541(6) . ?
C8A C11 1.491(5) . ?
C8A C12A 1.540(7) . ?
C9 C13 1.537(3) . ?
C9 C14 1.530(6) . ?
C9A C13A 1.530(6) . ?
C9A C14A 1.538(11) . ?
C10 H10 0.9500 . ?
C11 H11A 0.9800 . ?
C11 H11B 0.9800 . ?
C11 H11C 0.9800 . ?
C11 H11D 0.9800 . ?
C11 H11E 0.9800 . ?
C11 H11F 0.9800 . ?
C12 H12A 0.9800 . ?
C12 H12B 0.9800 . ?
C12 H12C 0.9800 . ?
C12A H12D 0.9800 . ?
C12A H12E 0.9800 . ?
C12A H12F 0.9800 . ?
C13 H13A 0.9800 . ?
C13 H13B 0.9800 . ?
C13 H13C 0.9800 . ?
C13A H13D 0.9800 . ?
C13A H13E 0.9800 . ?
C13A H13F 0.9800 . ?
C14 H14A 0.9800 . ?
C14 H14B 0.9800 . ?
C14 H14C 0.9800 . ?
C14A H14D 0.9800 . ?
C14A H14E 0.9800 . ?
C14A H14F 0.9800 . ?

loop_
_geom_torsion_atom_site_label_1
_geom_torsion_atom_site_label_2
_geom_torsion_atom_site_label_3
_geom_torsion_atom_site_label_4
_geom_torsion
_geom_torsion_site_symmetry_1
_geom_torsion_site_symmetry_2
_geom_torsion_site_symmetry_3
_geom_torsion_site_symmetry_4
_geom_torsion_publ_flag
Br1 C1 C2 C3 -177.24(12) . . . . ?
Br1 C1 C6 C5 176.50(11) . . . . ?
O1 N1 C7 C4 9.8(3) . . . . ?
O1 N1 C7 C10 -170.0(2) . . . . ?
O1 N1 C8 C9 137.2(3) . . . . ?
O1 N1 C8 C11 17.3(3) . . . . ?
O1 N1 C8 C12 -101.7(3) . . . . ?
O1A N1 C7 C4 -12.1(5) . . . . ?
O1A N1 C7 C10 168.0(5) . . . . ?
O1A N1 C8A C9A -137.1(5) . . . . ?
O1A N1 C8A C11 -18.4(6) . . . . ?
O1A N1 C8A C12A 101.6(6) . . . . ?
N1 C7 C10 N2 5.4(3) . . . . ?
N1 C8 C9 N2 61.6(2) . . . . ?
N1 C8 C9 C13 -60.4(2) . . . . ?
N1 C8 C9 C14 177.0(4) . . . . ?
N1 C8A C9A N2 -64.6(3) . . . . ?
N1 C8A C9A C13A 60.3(4) . . . . ?
N1 C8A C9A C14A -177.8(7) . . . . ?
C1 C2 C3 C4 0.9(2) . . . . ?
C2 C1 C6 C5 -1.6(2) . . . . ?
C2 C3 C4 C5 -1.7(2) . . . . ?
C2 C3 C4 C7 -178.92(14) . . . . ?
C3 C4 C5 C6 1.0(2) . . . . ?
C3 C4 C7 N1 -151.68(16) . . . . ?
C3 C4 C7 C10 28.2(2) . . . . ?
C4 C5 C6 C1 0.7(2) . . . . ?
C4 C7 C10 N2 -174.49(17) . . . . ?
C5 C4 C7 N1 31.3(2) . . . . ?
C5 C4 C7 C10 -148.86(15) . . . . ?
C6 C1 C2 C3 0.8(2) . . . . ?
C7 N1 C8 C9 -47.0(2) . . . . ?
C7 N1 C8 C11 -166.91(17) . . . . ?
C7 N1 C8 C12 74.1(2) . . . . ?
C7 N1 C8A C9A 48.6(4) . . . . ?
C7 N1 C8A C11 167.3(2) . . . . ?
C7 N1 C8A C12A -72.7(4) . . . . ?
C7 C4 C5 C6 178.03(14) . . . . ?
C8 N1 C7 C4 -165.74(16) . . . . ?
C8 N1 C7 C10 14.4(2) . . . . ?
C8A N1 C7 C4 161.6(2) . . . . ?
C8A N1 C7 C10 -18.3(3) . . . . ?
C9 N2 C10 C7 13.1(3) . . . . ?
C9A N2 C10 C7 -25.1(3) . . . . ?
C10 N2 C9 C8 -47.9(2) . . . . ?
C10 N2 C9 C13 74.9(2) . . . . ?
C10 N2 C9 C14 -167.5(5) . . . . ?
C10 N2 C9A C8A 56.7(3) . . . . ?
C10 N2 C9A C13A -67.7(4) . . . . ?
C10 N2 C9A C14A 174.5(6) . . . . ?
C11 C8 C9 N2 176.04(17) . . . . ?
C11 C8 C9 C13 54.0(3) . . . . ?
C11 C8 C9 C14 -68.6(5) . . . . ?
C11 C8A C9A N2 -179.8(3) . . . . ?
C11 C8A C9A C13A -54.9(5) . . . . ?
C11 C8A C9A C14A 67.0(7) . . . . ?
C12 C8 C9 N2 -57.1(2) . . . . ?
C12 C8 C9 C13 -179.1(2) . . . . ?
C12 C8 C9 C14 58.3(5) . . . . ?
C12A C8A C9A N2 57.4(4) . . . . ?
C12A C8A C9A C13A -177.8(4) . . . . ?
C12A C8A C9A C14A -55.9(8) . . . . ?

loop_
_exptl_oxdiff_crystal_face_indexfrac_h
_exptl_oxdiff_crystal_face_indexfrac_k
_exptl_oxdiff_crystal_face_indexfrac_l
_exptl_oxdiff_crystal_face_x
_exptl_oxdiff_crystal_face_y
_exptl_oxdiff_crystal_face_z
-0.9990 -0.0007 -0.9995 0.1316 0.0117 0.1925
1.9985 1.0006 1.9985 -0.1415 -0.0356 -0.4674
-0.0006 -0.9993 0.0005 -0.1217 0.0121 0.0824
-0.9992 -0.0001 -0.0002 0.0608 -0.0689 0.0998
-0.9989 0.9997 0.9985 0.1117 -0.1616 -0.0753
0.9989 -0.9997 -0.9985 -0.1117 0.1616 0.0753
-1.9995 -0.9985 1.9986 -0.1417 -0.2868 0.0968
1.9995 0.9985 -1.9986 0.1417 0.2868 -0.0968
-1.9977 0.9985 -1.0002 0.3141 -0.0693 0.2098
-1.9993 -0.9990 0.9993 -0.0709 -0.2062 0.1894
-1.0000 -0.9989 0.9995 -0.1317 -0.1374 0.0896
-0.9998 -0.9994 0.0003 -0.0609 -0.0567 0.1823
0.0006 0.9993 -0.0005 0.1217 -0.0121 -0.0824
